data_2017061
loop_
_publ_author_name
'Palma, Alirio'
'Bahsas, Ali'
'Y\'epes, Andr\'es F.'
'Cobo, Justo'
'Hursthouse, Michael B.'
'Glidewell, Christopher'

_publ_section_title
;(2<i>R</i>,4<i>S</i>)-7-Bromo-2-phenyl-2,3,4,5-tetrahydro-1,4-epoxynaphtho[1,2-<i>b</i>]azepine,
 (2<i>RS</i>,4<i>SR</i>)-7-bromo-2-(4-chlorophenyl-2,3,4,5-tetrahydro-1,4-epoxynaphtho[1,2-<i>b</i>]azepine
 and
 (2<i>RS</i>,4<i>SR</i>)-2-(4-fluorophenyl)-2,3,4,5-tetrahydro-1,4-epoxynaphtho[1,2-<i>b</i>]azepine:
 hydrogen-bonded structures in two and three dimensions
;
_journal_coeditor_code SK3295
_journal_issue 4
_journal_name_full 'Acta Crystallographica Section C'
_journal_page_first o140
_journal_page_last o145
_journal_paper_doi 10.1107/S0108270109005265
_journal_volume 65
_journal_year 2009
_chemical_formula_iupac 'C20 H16 Br N O'
_chemical_formula_moiety 'C20 H16 Br N O'
_chemical_formula_sum 'C20 H16 Br N O'
_chemical_formula_weight 366.24
_chemical_name_systematic
;
(2<i>R</i>,4<i>S</i>)-7-Bromo-2-phenyl-2,3,4,5-tetrahydro-1,4-
epoxynaphtho[1,2-<i>b</i>]azepine
;
_space_group_IT_number 4
_symmetry_cell_setting monoclinic
_symmetry_space_group_name_Hall 'P 2yb'
_symmetry_space_group_name_H-M 'P 1 21 1'
_atom_sites_solution_hydrogens geom
_atom_sites_solution_primary direct
_atom_sites_solution_secondary difmap
_cell_angle_alpha 90.00
_cell_angle_beta 92.103(3)
_cell_angle_gamma 90.00
_cell_formula_units_Z 2
_cell_length_a 7.8444(3)
_cell_length_b 9.8146(4)
_cell_length_c 10.0871(4)
_cell_measurement_reflns_used 3132
_cell_measurement_temperature 120(2)
_cell_measurement_theta_max 27.54
_cell_measurement_theta_min 3.23
_cell_volume 776.08(5)
_computing_cell_refinement 'DIRAX/LSQ (Duisenberg <i>et al.</i>,  2000)'
_computing_data_collection 'COLLECT (Hooft, 1999)'
_computing_data_reduction 'EVALCCD (Duisenberg <i>et al.</i>,  2003)'
_computing_molecular_graphics 'PLATON (Spek, 2009)'
_computing_publication_material 'SHELXL97 (Sheldrick, 2008) and PRPKAPPA (Ferguson, 1999)'
_computing_structure_refinement 'OSCAIL (McArdle, 2003) and SHELXL97 (Sheldrick, 2008)'
_computing_structure_solution 'Sir2004 (Burla <i>et al.</i>,  2005)'
_diffrn_ambient_temperature 120(2)
_diffrn_detector_area_resol_mean 9.091
_diffrn_measured_fraction_theta_full 0.996
_diffrn_measured_fraction_theta_max 0.986
_diffrn_measurement_device_type 'Bruker--Nonius KappaCCD'
_diffrn_measurement_method '\f & \w scans'
_diffrn_radiation_monochromator graphite
_diffrn_radiation_source 'Bruker-Nonius FR591 rotating anode'
_diffrn_radiation_type 'Mo K\a'
_diffrn_radiation_wavelength 0.71073
_diffrn_reflns_av_R_equivalents 0.0546
_diffrn_reflns_av_sigmaI/netI 0.0706
_diffrn_reflns_limit_h_max 10
_diffrn_reflns_limit_h_min -8
_diffrn_reflns_limit_k_max 12
_diffrn_reflns_limit_k_min -12
_diffrn_reflns_limit_l_max 13
_diffrn_reflns_limit_l_min -12
_diffrn_reflns_number 7511
_diffrn_reflns_theta_full 25.24
_diffrn_reflns_theta_max 27.54
_diffrn_reflns_theta_min 3.23
_diffrn_standards_decay_% 0
_diffrn_standards_number 0
_exptl_absorpt_coefficient_mu 2.652
_exptl_absorpt_correction_T_max 0.974
_exptl_absorpt_correction_T_min 0.619
_exptl_absorpt_correction_type multi-scan
_exptl_absorpt_process_details '(SADABS; Sheldrick, 2003)'
_exptl_crystal_colour colourless
_exptl_crystal_density_diffrn 1.567
_exptl_crystal_density_method 'not measured'
_exptl_crystal_description lath
_exptl_crystal_F_000 372
_exptl_crystal_size_max 0.20
_exptl_crystal_size_mid 0.04
_exptl_crystal_size_min 0.01
_refine_diff_density_max 0.444
_refine_diff_density_min -0.526
_refine_ls_abs_structure_details 'Flack (1983), 1237 Friedel pairs'
_refine_ls_abs_structure_Flack 0.099(15)
_refine_ls_extinction_method none
_refine_ls_goodness_of_fit_ref 1.088
_refine_ls_hydrogen_treatment constr
_refine_ls_matrix_type full
_refine_ls_number_parameters 209
_refine_ls_number_reflns 3132
_refine_ls_number_restraints 1
_refine_ls_restrained_S_all 1.087
_refine_ls_R_factor_all 0.0577
_refine_ls_R_factor_gt 0.0460
_refine_ls_shift/su_max 0.001
_refine_ls_shift/su_mean 0.000
_refine_ls_structure_factor_coef Fsqd
_refine_ls_weighting_details 'w=1/[\s^2^(Fo^2^)+(0.0000P)^2^+1.3066P] where P=(Fo^2^+2Fc^2^)/3'
_refine_ls_weighting_scheme calc
_refine_ls_wR_factor_gt 0.0951
_refine_ls_wR_factor_ref 0.1019
_reflns_number_gt 2810
_reflns_number_total 3132
_reflns_threshold_expression I>2\s(I)
_cod_data_source_file sk3295.cif
_cod_data_source_block I
_cod_depositor_comments
;
The following automatic conversions were performed:
'_exptl_absorpt_correction_type' value 'Multi-scan' changed to
'multi-scan' according to
'/home/saulius/struct/CIF-dictionaries/cif_core.dic' dictionary named
'cif_core.dic' version 2.4.1 from 2010-06-29.

Automatic conversion script
Id: cif_fix_enum 1527 2010-12-29 10:47:43Z saulius 

The following automatic conversions were performed:

'_exptl_absorpt_correction_type' value 'Multi-scan' changed to
'multi-scan' according to
/home/saulius/struct/CIF-dictionaries/cif_core.dic dictionary named
'cif_core.dic' version 2.4.1 from 2010-06-29.

Automatic conversion script
Id: cif_fix_values 1715 2011-07-08 13:25:40Z adriana 
;
_cod_original_sg_symbol_H-M 'P 21'
_cod_database_code 2017061
_cod_database_fobs_code 2017061

loop_
_symmetry_equiv_pos_as_xyz
'x, y, z'
'-x, y+1/2, -z'

loop_
_atom_site_type_symbol
_atom_site_label
_atom_site_fract_x
_atom_site_fract_y
_atom_site_fract_z
_atom_site_U_iso_or_equiv
_atom_site_adp_type
_atom_site_calc_flag
_atom_site_refinement_flags
_atom_site_occupancy
_atom_site_disorder_assembly
_atom_site_disorder_group
N N1 0.3120(4) 0.4045(5) 0.8557(3) 0.0199(10) Uani d . 1 . .
C C2 0.3417(6) 0.5346(5) 0.7883(5) 0.0201(11) Uani d . 1 . .
H H2 0.3459 0.5180 0.6906 0.024 Uiso calc R 1 . .
C C3 0.5203(6) 0.5823(6) 0.8414(6) 0.0242(12) Uani d . 1 . .
H H31 0.6046 0.5802 0.7707 0.029 Uiso calc R 1 . .
H H32 0.5155 0.6755 0.8786 0.029 Uiso calc R 1 . .
C C4 0.5639(5) 0.4762(5) 0.9507(5) 0.0209(9) Uani d . 1 . .
H H4 0.6201 0.5210 1.0299 0.025 Uiso calc R 1 . .
C C5 0.6708(6) 0.3582(5) 0.9037(5) 0.0213(10) Uani d . 1 . .
H H51 0.7693 0.3935 0.8557 0.026 Uiso calc R 1 . .
H H52 0.7151 0.3054 0.9812 0.026 Uiso calc R 1 . .
C C5A 0.5655(6) 0.2670(6) 0.8136(5) 0.0184(10) Uani d . 1 . .
C C6 0.6385(6) 0.1533(5) 0.7509(5) 0.0214(10) Uani d . 1 . .
H H6 0.7536 0.1292 0.7721 0.026 Uiso calc R 1 . .
C C7 0.5455(6) 0.0775(5) 0.6600(5) 0.0237(10) Uani d . 1 . .
Br Br7 0.65110(6) -0.07516(7) 0.58212(4) 0.03017(14) Uani d . 1 . .
C C7A 0.3737(6) 0.1107(5) 0.6227(4) 0.0206(10) Uani d . 1 . .
C C8 0.2790(6) 0.0455(5) 0.5184(5) 0.0248(10) Uani d . 1 . .
H H8 0.3299 -0.0258 0.4700 0.030 Uiso calc R 1 . .
C C9 0.1138(6) 0.0846(5) 0.4863(5) 0.0251(10) Uani d . 1 . .
H H9 0.0525 0.0416 0.4149 0.030 Uiso calc R 1 . .
C C10 0.0358(6) 0.1881(5) 0.5591(5) 0.0248(10) Uani d . 1 . .
H H10 -0.0788 0.2131 0.5374 0.030 Uiso calc R 1 . .
C C11 0.1222(6) 0.2534(5) 0.6606(5) 0.0242(10) Uani d . 1 . .
H H11 0.0670 0.3220 0.7098 0.029 Uiso calc R 1 . .
C C11A 0.2961(6) 0.2181(5) 0.6925(4) 0.0183(9) Uani d . 1 . .
C C11B 0.3954(6) 0.2940(5) 0.7873(5) 0.0186(11) Uani d . 1 . .
O O14 0.3988(3) 0.4218(6) 0.9831(2) 0.0201(6) Uani d . 1 . .
C C21 0.1990(5) 0.6365(5) 0.8145(4) 0.0185(9) Uani d . 1 . .
C C22 0.2026(6) 0.7628(5) 0.7539(5) 0.0218(10) Uani d . 1 . .
H H22 0.2936 0.7854 0.6984 0.026 Uiso calc R 1 . .
C C23 0.0735(6) 0.8565(5) 0.7741(5) 0.0253(10) Uani d . 1 . .
H H23 0.0748 0.9424 0.7307 0.030 Uiso calc R 1 . .
C C24 -0.0574(6) 0.8248(5) 0.8576(5) 0.0244(10) Uani d . 1 . .
H H24 -0.1459 0.8888 0.8716 0.029 Uiso calc R 1 . .
C C25 -0.0585(6) 0.7003(5) 0.9200(5) 0.0247(10) Uani d . 1 . .
H H25 -0.1466 0.6789 0.9787 0.030 Uiso calc R 1 . .
C C26 0.0675(6) 0.6065(5) 0.8978(5) 0.0217(10) Uani d . 1 . .
H H26 0.0644 0.5201 0.9401 0.026 Uiso calc R 1 . .

loop_
_atom_site_aniso_label
_atom_site_aniso_U_11
_atom_site_aniso_U_22
_atom_site_aniso_U_33
_atom_site_aniso_U_12
_atom_site_aniso_U_13
_atom_site_aniso_U_23
N1 0.0195(16) 0.022(3) 0.0183(16) 0.0027(17) -0.0010(13) -0.0014(19)
C2 0.025(3) 0.015(3) 0.020(2) 0.001(2) 0.0019(19) 0.001(2)
C3 0.022(3) 0.016(3) 0.034(3) -0.0010(19) 0.003(2) 0.001(2)
C4 0.014(2) 0.020(2) 0.028(2) -0.0022(16) 0.0016(18) -0.0001(18)
C5 0.021(2) 0.021(2) 0.022(2) 0.0003(18) -0.0072(18) 0.001(2)
C5A 0.020(2) 0.018(3) 0.017(2) -0.0017(19) -0.0016(18) -0.0003(19)
C6 0.015(2) 0.022(3) 0.026(2) 0.0017(18) -0.0016(17) -0.002(2)
C7 0.027(2) 0.023(3) 0.022(2) 0.006(2) 0.0039(19) 0.002(2)
Br7 0.0374(2) 0.0256(2) 0.0276(2) 0.0118(3) 0.00207(16) -0.0042(3)
C7A 0.031(2) 0.015(2) 0.016(2) 0.0028(19) 0.0005(18) 0.0024(18)
C8 0.030(3) 0.024(3) 0.021(2) 0.000(2) 0.0014(19) -0.001(2)
C9 0.033(3) 0.019(3) 0.023(2) -0.005(2) -0.006(2) 0.000(2)
C10 0.023(2) 0.020(3) 0.031(3) -0.0011(19) -0.0038(19) 0.007(2)
C11 0.027(2) 0.019(2) 0.027(2) -0.0015(19) 0.0014(19) 0.002(2)
C11A 0.020(2) 0.019(2) 0.016(2) 0.0009(18) 0.0037(17) 0.0058(18)
C11B 0.026(3) 0.010(2) 0.020(2) -0.0031(19) 0.003(2) 0.0024(19)
O14 0.0199(13) 0.0250(15) 0.0153(12) -0.005(2) 0.0000(10) 0.000(2)
C21 0.014(2) 0.021(2) 0.020(2) -0.0001(17) -0.0023(16) -0.0044(19)
C22 0.026(2) 0.019(2) 0.020(2) 0.0017(19) 0.0008(18) 0.0005(19)
C23 0.031(3) 0.020(3) 0.024(2) 0.0037(19) -0.0018(19) 0.002(2)
C24 0.020(2) 0.031(3) 0.022(2) 0.008(2) -0.0046(18) -0.002(2)
C25 0.020(2) 0.027(3) 0.028(3) 0.0001(19) 0.0036(18) 0.002(2)
C26 0.023(2) 0.018(2) 0.024(2) 0.0005(18) 0.0023(18) -0.0018(19)

loop_
_atom_type_symbol
_atom_type_description
_atom_type_scat_dispersion_real
_atom_type_scat_dispersion_imag
_atom_type_scat_source
C C 0.0033 0.0016 'International Tables Vol C Tables 4.2.6.8 and 6.1.1.4'
H H 0.0000 0.0000 'International Tables Vol C Tables 4.2.6.8 and 6.1.1.4'
Br Br -0.2901 2.4595 'International Tables Vol C Tables 4.2.6.8 and 6.1.1.4'
N N 0.0061 0.0033 'International Tables Vol C Tables 4.2.6.8 and 6.1.1.4'
O O 0.0106 0.0060 'International Tables Vol C Tables 4.2.6.8 and 6.1.1.4'

loop_
_geom_angle_atom_site_label_1
_geom_angle_atom_site_label_2
_geom_angle_atom_site_label_3
_geom_angle_site_symmetry_1
_geom_angle_site_symmetry_3
_geom_angle
_geom_angle_publ_flag
O14 N1 C11B . . 107.8(4) ?
O14 N1 C2 . . 103.5(4) ?
C11B N1 C2 . . 110.3(3) ?
N1 C2 C21 . . 111.0(4) ?
N1 C2 C3 . . 105.0(4) ?
C21 C2 C3 . . 113.5(4) ?
N1 C2 H2 . . 109.1 ?
C21 C2 H2 . . 109.1 ?
C3 C2 H2 . . 109.1 ?
C4 C3 C2 . . 102.5(4) ?
C4 C3 H31 . . 111.3 ?
C2 C3 H31 . . 111.3 ?
C4 C3 H32 . . 111.3 ?
C2 C3 H32 . . 111.3 ?
H31 C3 H32 . . 109.2 ?
O14 C4 C5 . . 107.3(4) ?
O14 C4 C3 . . 103.5(4) ?
C5 C4 C3 . . 113.7(4) ?
O14 C4 H4 . . 110.7 ?
C5 C4 H4 . . 110.7 ?
C3 C4 H4 . . 110.7 ?
C5A C5 C4 . . 110.3(4) ?
C5A C5 H51 . . 109.6 ?
C4 C5 H51 . . 109.6 ?
C5A C5 H52 . . 109.6 ?
C4 C5 H52 . . 109.6 ?
H51 C5 H52 . . 108.1 ?
C11B C5A C6 . . 118.1(5) ?
C11B C5A C5 . . 120.7(5) ?
C6 C5A C5 . . 121.2(4) ?
C7 C6 C5A . . 120.9(4) ?
C7 C6 H6 . . 119.6 ?
C5A C6 H6 . . 119.6 ?
C6 C7 C7A . . 121.9(4) ?
C6 C7 Br7 . . 118.4(3) ?
C7A C7 Br7 . . 119.7(4) ?
C11A C7A C8 . . 118.8(4) ?
C11A C7A C7 . . 117.3(4) ?
C8 C7A C7 . . 123.9(4) ?
C9 C8 C7A . . 120.7(5) ?
C9 C8 H8 . . 119.6 ?
C7A C8 H8 . . 119.6 ?
C8 C9 C10 . . 120.1(4) ?
C8 C9 H9 . . 120.0 ?
C10 C9 H9 . . 120.0 ?
C11 C10 C9 . . 121.1(5) ?
C11 C10 H10 . . 119.4 ?
C9 C10 H10 . . 119.4 ?
C10 C11 C11A . . 119.8(5) ?
C10 C11 H11 . . 120.1 ?
C11A C11 H11 . . 120.1 ?
C7A C11A C11B . . 119.3(4) ?
C7A C11A C11 . . 119.4(4) ?
C11B C11A C11 . . 121.3(4) ?
C5A C11B C11A . . 122.2(5) ?
C5A C11B N1 . . 120.1(5) ?
C11A C11B N1 . . 117.7(4) ?
N1 O14 C4 . . 103.8(3) ?
C22 C21 C26 . . 119.1(4) ?
C22 C21 C2 . . 118.8(4) ?
C26 C21 C2 . . 122.0(4) ?
C21 C22 C23 . . 120.1(4) ?
C21 C22 H22 . . 119.9 ?
C23 C22 H22 . . 119.9 ?
C24 C23 C22 . . 120.0(5) ?
C24 C23 H23 . . 120.0 ?
C22 C23 H23 . . 120.0 ?
C25 C24 C23 . . 119.6(4) ?
C25 C24 H24 . . 120.2 ?
C23 C24 H24 . . 120.2 ?
C26 C25 C24 . . 120.3(4) ?
C26 C25 H25 . . 119.9 ?
C24 C25 H25 . . 119.9 ?
C25 C26 C21 . . 120.8(5) ?
C25 C26 H26 . . 119.6 ?
C21 C26 H26 . . 119.6 ?

loop_
_geom_bond_atom_site_label_1
_geom_bond_atom_site_label_2
_geom_bond_site_symmetry_2
_geom_bond_distance
_geom_bond_publ_flag
N1 O14 . 1.442(4) ?
N1 C11B . 1.454(6) ?
N1 C2 . 1.469(7) ?
C2 C21 . 1.532(7) ?
C2 C3 . 1.554(7) ?
C2 H2 . 1.0000 ?
C3 C4 . 1.545(7) ?
C3 H31 . 0.9900 ?
C3 H32 . 0.9900 ?
C4 O14 . 1.449(5) ?
C4 C5 . 1.516(6) ?
C4 H4 . 1.0000 ?
C5 C5A . 1.501(7) ?
C5 H51 . 0.9900 ?
C5 H52 . 0.9900 ?
C5A C11B . 1.377(7) ?
C5A C6 . 1.414(7) ?
C6 C7 . 1.370(7) ?
C6 H6 . 0.9500 ?
C7 C7A . 1.424(6) ?
C7 Br7 . 1.896(5) ?
C7A C11A . 1.418(6) ?
C7A C8 . 1.418(7) ?
C8 C9 . 1.378(7) ?
C8 H8 . 0.9500 ?
C9 C10 . 1.407(7) ?
C9 H9 . 0.9500 ?
C10 C11 . 1.366(7) ?
C10 H10 . 0.9500 ?
C11 C11A . 1.433(6) ?
C11 H11 . 0.9500 ?
C11A C11B . 1.421(7) ?
C21 C22 . 1.382(7) ?
C21 C26 . 1.386(6) ?
C22 C23 . 1.389(7) ?
C22 H22 . 0.9500 ?
C23 C24 . 1.387(7) ?
C23 H23 . 0.9500 ?
C24 C25 . 1.375(7) ?
C24 H24 . 0.9500 ?
C25 C26 . 1.375(7) ?
C25 H25 . 0.9500 ?
C26 H26 . 0.9500 ?

loop_
_geom_hbond_atom_site_label_D
_geom_hbond_atom_site_label_H
_geom_hbond_atom_site_label_A
_geom_hbond_site_symmetry_A
_geom_hbond_distance_DH
_geom_hbond_distance_HA
_geom_hbond_distance_DA
_geom_hbond_angle_DHA
_geom_hbond_publ_flag
C2 H2 Br7 2_656 1.00 2.90 3.891(5) 171 no
C5 H52 Cg1 2_647 0.99 2.55 3.484(5) 157 no
C23 H23 Cg2 1_565 0.95 2.70 3.596(5) 157 no
C24 H24 O14 2_557 0.95 2.53 3.313(6) 140 no

loop_
_geom_torsion_atom_site_label_1
_geom_torsion_atom_site_label_2
_geom_torsion_atom_site_label_3
_geom_torsion_atom_site_label_4
_geom_torsion_site_symmetry_1
_geom_torsion_site_symmetry_2
_geom_torsion_site_symmetry_3
_geom_torsion_site_symmetry_4
_geom_torsion
_geom_torsion_publ_flag
O14 N1 C2 C21 . . . . -90.7(4) ?
C11B N1 C2 C21 . . . . 154.4(4) ?
O14 N1 C2 C3 . . . . 32.4(4) ?
C11B N1 C2 C3 . . . . -82.6(5) ?
N1 C2 C3 C4 . . . . -6.6(5) ?
C21 C2 C3 C4 . . . . 114.8(5) ?
C2 C3 C4 O14 . . . . -21.2(5) ?
C2 C3 C4 C5 . . . . 94.9(5) ?
O14 C4 C5 C5A . . . . 42.3(5) ?
C3 C4 C5 C5A . . . . -71.5(5) ?
C4 C5 C5A C11B . . . . -1.8(6) ?
C4 C5 C5A C6 . . . . 176.6(4) ?
C11B C5A C6 C7 . . . . 4.2(7) ?
C5 C5A C6 C7 . . . . -174.3(5) ?
C5A C6 C7 C7A . . . . 1.2(7) ?
C5A C6 C7 Br7 . . . . -179.0(4) ?
C6 C7 C7A C11A . . . . -5.8(7) ?
Br7 C7 C7A C11A . . . . 174.4(3) ?
C6 C7 C7A C8 . . . . 172.3(5) ?
Br7 C7 C7A C8 . . . . -7.5(6) ?
C11A C7A C8 C9 . . . . -0.8(7) ?
C7 C7A C8 C9 . . . . -178.9(4) ?
C7A C8 C9 C10 . . . . -1.4(7) ?
C8 C9 C10 C11 . . . . 1.3(7) ?
C9 C10 C11 C11A . . . . 1.1(7) ?
C8 C7A C11A C11B . . . . -173.2(4) ?
C7 C7A C11A C11B . . . . 5.0(6) ?
C8 C7A C11A C11 . . . . 3.1(6) ?
C7 C7A C11A C11 . . . . -178.7(4) ?
C10 C11 C11A C7A . . . . -3.3(7) ?
C10 C11 C11A C11B . . . . 172.9(5) ?
C6 C5A C11B C11A . . . . -4.8(7) ?
C5 C5A C11B C11A . . . . 173.6(4) ?
C6 C5A C11B N1 . . . . 176.1(4) ?
C5 C5A C11B N1 . . . . -5.4(7) ?
C7A C11A C11B C5A . . . . 0.2(7) ?
C11 C11A C11B C5A . . . . -176.0(5) ?
C7A C11A C11B N1 . . . . 179.3(4) ?
C11 C11A C11B N1 . . . . 3.0(7) ?
O14 N1 C11B C5A . . . . -28.3(6) ?
C2 N1 C11B C5A . . . . 83.9(5) ?
O14 N1 C11B C11A . . . . 152.6(4) ?
C2 N1 C11B C11A . . . . -95.2(5) ?
C11B N1 O14 C4 . . . . 69.3(4) ?
C2 N1 O14 C4 . . . . -47.4(4) ?
C5 C4 O14 N1 . . . . -78.1(4) ?
C3 C4 O14 N1 . . . . 42.4(5) ?
N1 C2 C21 C22 . . . . -177.3(4) ?
C3 C2 C21 C22 . . . . 64.7(6) ?
N1 C2 C21 C26 . . . . 3.3(6) ?
C3 C2 C21 C26 . . . . -114.7(5) ?
C26 C21 C22 C23 . . . . -1.6(7) ?
C2 C21 C22 C23 . . . . 179.0(4) ?
C21 C22 C23 C24 . . . . 1.5(7) ?
C22 C23 C24 C25 . . . . 0.0(7) ?
C23 C24 C25 C26 . . . . -1.3(7) ?
C24 C25 C26 C21 . . . . 1.2(7) ?
C22 C21 C26 C25 . . . . 0.3(7) ?
C2 C21 C26 C25 . . . . 179.7(4) ?

loop_
_cod_related_entry_id
_cod_related_entry_database
_cod_related_entry_code
1 ChemSpider 24726396
